data_7009741
loop_
_publ_author_name
'Kou, Hui-Zhong'
'Bu, Wei-Ming'
'Gao, Song'
'Liao, Dai-Zheng'
'Jiang, Zong-Hui'
'Yan, Shi-Ping'
'Fan, Yu-Guo'
'Wang, Geng-Lin'

_publ_section_title
;
 Reactions between macrocyclic nickel(II) complexes and ferricyanide.
 Metamagnetic properties of a two-dimensional honeycomb assembly
 [NiL3]3[Fe(CN)6]2&#x00B7;8H2O
 (L3&#x2005;=&#x2005;3,10-dihydroxyethyl-1,3,6,8,10,12-hexaazacyclotetradecane)&#x200A;&#x2020;
;
_journal_issue 17
_journal_name_full 'Journal of the Chemical Society, Dalton Transactions'
_journal_page_first 2996
_journal_paper_doi 10.1039/b003289l
_journal_year 2000
_chemical_formula_sum 'C48 H106 Fe2 N30 Ni3 O14'
_chemical_formula_weight 1615.33
_chemical_name_systematic
; 
 ? 
;
_space_group_IT_number 165
_symmetry_cell_setting trigonal
_symmetry_space_group_name_Hall '-P 3 2"c'
_symmetry_space_group_name_H-M 'P -3 c 1'
_atom_sites_solution_hydrogens geom
_atom_sites_solution_primary direct
_atom_sites_solution_secondary difmap
_audit_creation_method SHELXL
_cell_angle_alpha 90.00
_cell_angle_beta 90.00
_cell_angle_gamma 120.00
_cell_formula_units_Z 2
_cell_length_a 14.993(3)
_cell_length_b 14.993(3)
_cell_length_c 18.450(3)
_cell_measurement_reflns_used 40
_cell_measurement_temperature 293(2)
_cell_measurement_theta_max 12.35
_cell_measurement_theta_min 4.72
_cell_volume 3591.7(12)
_computing_cell_refinement 'Siemens XSCANS'
_computing_data_collection 'Siemens XSCANS'
_computing_data_reduction 'Siemens SHELXTL'
_computing_molecular_graphics 'Siemens SHELXTL'
_computing_publication_material 'Siemens SHELXTL'
_computing_structure_refinement 'SHELXL-93 (Sheldrick, 1993)'
_computing_structure_solution 'SHELXS-86 (Sheldrick, 1990)'
_diffrn_ambient_temperature 293(2)
_diffrn_measurement_device 'Siemens P4'
_diffrn_measurement_method '\w scans'
_diffrn_radiation_monochromator graphite
_diffrn_radiation_source 'fine-focus sealed tube'
_diffrn_radiation_type MoK\a
_diffrn_radiation_wavelength 0.71073
_diffrn_reflns_av_R_equivalents 0.0345
_diffrn_reflns_av_sigmaI/netI 0.0529
_diffrn_reflns_limit_h_max 16
_diffrn_reflns_limit_h_min -1
_diffrn_reflns_limit_k_max 1
_diffrn_reflns_limit_k_min -17
_diffrn_reflns_limit_l_max 21
_diffrn_reflns_limit_l_min -1
_diffrn_reflns_number 4951
_diffrn_reflns_theta_max 25.04
_diffrn_reflns_theta_min 1.57
_diffrn_standards_interval_count 97
_diffrn_standards_number 3
_exptl_absorpt_coefficient_mu 1.239
_exptl_absorpt_correction_T_max 0.9534
_exptl_absorpt_correction_T_min 0.7332
_exptl_absorpt_correction_type empirical
_exptl_crystal_colour 'red brown'
_exptl_crystal_density_diffrn 1.494
_exptl_crystal_description hexagon
_exptl_crystal_F_000 1656
_exptl_crystal_size_max 0.38
_exptl_crystal_size_mid 0.26
_exptl_crystal_size_min 0.12
_refine_diff_density_max 0.524
_refine_diff_density_min -0.561
_refine_diff_density_rms 0.111
_refine_ls_extinction_coef 0.0007(3)
_refine_ls_extinction_expression Fc^*^=kFc[1+0.001xFc^2^\l^3^/sin(2\q)]^-1/4^
_refine_ls_extinction_method SHELXL
_refine_ls_goodness_of_fit_all 1.169
_refine_ls_goodness_of_fit_obs 1.455
_refine_ls_matrix_type full
_refine_ls_number_parameters 154
_refine_ls_number_reflns 2113
_refine_ls_number_restraints 0
_refine_ls_restrained_S_all 1.169
_refine_ls_restrained_S_obs 1.455
_refine_ls_R_factor_all 0.0509
_refine_ls_R_factor_obs 0.0456
_refine_ls_shift/esd_max 0.009
_refine_ls_shift/esd_mean 0.007
_refine_ls_structure_factor_coef Fsqd
_refine_ls_weighting_details 'w=1/[\s^2^(Fo^2^)+(0.0732P)^2^+0.0000P] where P=(Fo^2^+2Fc^2^)/3'
_refine_ls_weighting_scheme calc
_refine_ls_wR_factor_all 0.0721
_refine_ls_wR_factor_obs 0.0652
_reflns_number_observed 1875
_reflns_number_total 2113
_reflns_observed_criterion >2sigma(I)
_cod_data_source_file b003289l.txt
_cod_data_source_block 3
_cod_depositor_comments
;
The following automatic conversions were performed:
'_symmetry_cell_setting' value 'Trigonal' changed to 'trigonal' according
to '/home/saulius/struct/CIF-dictionaries/cif_core.dic' dictionary named
'cif_core.dic' version 2.4.1 from 2010-06-29.

Automatic conversion script
Id: cif_fix_enum 1527 2010-12-29 10:47:43Z saulius 

The following automatic conversions were performed:

'_refine_ls_weighting_scheme' value 'calc
w=1/[\s^2^(Fo^2^)+(0.0732P)^2^+0.0000P] where P=(Fo^2^+2Fc^2^)/3' was
changed to 'calc'. New tag '_refine_ls_weighting_details' was
created. The value of the new tag was set to
'w=1/[\s^2^(Fo^2^)+(0.0732P)^2^+0.0000P] where P=(Fo^2^+2Fc^2^)/3'.

Automatic conversion script
Id: cif_fix_values 3143 2015-03-26 13:38:13Z robertas 
;
_cod_original_cell_volume 3591.8(12)
_cod_original_sg_symbol_H-M P-3c1
_cod_database_code 7009741

loop_
_symmetry_equiv_pos_as_xyz
'x, y, z'
'-y, x-y, z'
'-x+y, -x, z'
'y, x, -z+1/2'
'x-y, -y, -z+1/2'
'-x, -x+y, -z+1/2'
'-x, -y, -z'
'y, -x+y, -z'
'x-y, x, -z'
'-y, -x, z-1/2'
'-x+y, y, z-1/2'
'x, x-y, z-1/2'

loop_
_atom_site_aniso_label
_atom_site_aniso_U_11
_atom_site_aniso_U_22
_atom_site_aniso_U_33
_atom_site_aniso_U_23
_atom_site_aniso_U_13
_atom_site_aniso_U_12
Ni 0.0245(8) 0.0350(10) 0.0364(8) 0.0021(10) -0.0014(7) 0.0118(9)
Fe 0.0327(7) 0.0327(7) 0.0271(10) 0.000 0.000 0.0164(3)
O1 0.057(11) 0.114(8) 0.142(9) 0.019(7) 0.018(9) 0.067(8)
N1 0.029(4) 0.031(4) 0.049(4) 0.007(4) 0.005(4) 0.012(4)
N2 0.093(8) 0.072(6) 0.058(5) -0.032(5) -0.031(6) 0.027(7)
N3 0.047(5) 0.055(5) 0.034(4) -0.004(4) -0.003(4) 0.036(4)
N4 0.025(4) 0.044(5) 0.052(5) -0.010(4) -0.018(4) 0.016(4)
N5 0.039(5) 0.042(5) 0.044(4) 0.011(4) -0.002(4) 0.017(4)
C1 0.029(4) 0.023(5) 0.039(4) -0.003(5) -0.012(4) 0.006(4)
C2 0.040(6) 0.053(6) 0.036(4) -0.006(4) -0.014(6) 0.011(6)
C3 0.065(7) 0.056(7) 0.056(6) -0.009(6) -0.006(6) 0.035(6)
C4 0.060(6) 0.065(7) 0.049(6) -0.022(5) -0.029(5) 0.040(5)
C5 0.050(6) 0.045(6) 0.057(6) -0.003(5) -0.009(6) 0.029(5)
C6 0.044(6) 0.047(6) 0.060(6) 0.006(6) -0.007(5) 0.026(5)
C7 0.092(9) 0.045(6) 0.069(7) 0.007(6) -0.022(7) 0.030(7)
C8 0.058(18) 0.181(20) 0.164(17) 0.006(16) -0.001(15) 0.086(16)
OW1 0.115(7) 0.115(7) 0.183(16) 0.000 0.000 0.057(4)
OW2 0.215(18) 0.200(12) 0.144(12) 0.042(7) 0.084(14) 0.108(9)
OW3 0.213(22) 0.231(30) 0.091(16) -0.052(23) -0.043(21) 0.182(23)

loop_
_atom_site_label
_atom_site_type_symbol
_atom_site_fract_x
_atom_site_fract_y
_atom_site_fract_z
_atom_site_U_iso_or_equiv
_atom_site_thermal_displace_type
_atom_site_occupancy
_atom_site_calc_flag
_atom_site_refinement_flags
_atom_site_disorder_group
Ni Ni 0.0000 0.5000 0.0000 0.0334(4) Uani 1 d S .
Fe Fe 0.3333 0.6667 -0.14944(10) 0.0308(5) Uani 1 d S .
O1 O 0.1067(8) 0.1934(8) 0.1254(6) 0.038(4) Uani 1 d . .
H1 H 0.0777(8) 0.1425(8) 0.0992(6) 0.207 Uiso 1 calc R .
N1 N 0.1423(5) 0.5871(5) -0.0505(4) 0.037(2) Uani 1 d . .
N2 N 0.2266(8) 0.4623(7) -0.2343(4) 0.081(3) Uani 1 d . .
N3 N -0.0207(5) 0.3657(5) -0.0517(4) 0.040(2) Uani 1 d . .
H3 H -0.0565(5) 0.3686(5) -0.0163(4) 0.048 Uiso 1 calc R .
N4 N -0.0683(5) 0.5201(5) -0.0917(4) 0.041(2) Uani 1 d . .
H4 H -0.0035(5) 0.5531(5) -0.0821(4) 0.049 Uiso 1 calc R .
N5 N 0.0910(5) 0.3434(6) 0.0342(4) 0.043(2) Uani 1 d . .
C1 C 0.2127(6) 0.6179(6) -0.0879(4) 0.033(2) Uani 1 d . .
C2 C 0.2650(8) 0.5411(7) -0.2056(4) 0.049(2) Uani 1 d . .
C3 C -0.0437(8) 0.3781(8) -0.1274(5) 0.057(3) Uani 1 d . .
H3A H -0.0740(8) 0.3125(8) -0.1524(5) 0.068 Uiso 1 calc R .
H3B H 0.0192(8) 0.4262(8) -0.1524(5) 0.068 Uiso 1 calc R .
C4 C -0.1194(7) 0.4191(7) -0.1271(5) 0.054(3) Uani 1 d . .
H4A H -0.1383(7) 0.4253(7) -0.1764(5) 0.065 Uiso 1 calc R .
H4B H -0.1816(7) 0.3721(7) -0.1009(5) 0.065 Uiso 1 calc R .
C5 C 0.0664(7) 0.3480(7) -0.0392(5) 0.048(3) Uani 1 d . .
H5A H 0.0510(7) 0.2839(7) -0.0625(5) 0.058 Uiso 1 calc R .
H5B H 0.1269(7) 0.4028(7) -0.0628(5) 0.058 Uiso 1 calc R .
C6 C 0.1379(7) 0.4393(7) 0.0739(5) 0.049(3) Uani 1 d . .
H6A H 0.1951(7) 0.4907(7) 0.0456(5) 0.058 Uiso 1 calc R .
H6B H 0.1659(7) 0.4298(7) 0.1187(5) 0.058 Uiso 1 calc R .
C7 C 0.0094(9) 0.2548(7) 0.0730(6) 0.070(3) Uani 1 d . .
H7A H -0.0161(9) 0.1952(7) 0.0415(6) 0.084 Uiso 1 calc R .
H7B H -0.0470(9) 0.2679(7) 0.0810(6) 0.084 Uiso 1 calc R .
C8 C 0.0369(13) 0.2280(14) 0.1435(10) 0.058(7) Uani 1 d . .
H8A H 0.0694(13) 0.2878(14) 0.1750(10) 0.190 Uiso 1 calc R .
H8B H -0.0236(13) 0.1741(14) 0.1675(10) 0.190 Uiso 1 calc R .
OW1 O 0.0000 0.0000 0.0674(10) 0.138(6) Uani 1 d S .
OW2 O 0.0000 0.3993(11) 0.2500 0.185(7) Uani 1 d S .
OW3 O -0.1873(16) 0.0540(16) 0.2374(13) 0.147(10) Uani 0.50 d P .

loop_
_atom_type_symbol
_atom_type_description
_atom_type_scat_dispersion_real
_atom_type_scat_dispersion_imag
_atom_type_scat_source
C C 0.0033 0.0016 'International Tables Vol C Tables 4.2.6.8 and 6.1.1.4'
H H 0.0000 0.0000 'International Tables Vol C Tables 4.2.6.8 and 6.1.1.4'
N N 0.0061 0.0033 'International Tables Vol C Tables 4.2.6.8 and 6.1.1.4'
O O 0.0106 0.0060 'International Tables Vol C Tables 4.2.6.8 and 6.1.1.4'
Fe Fe 0.3463 0.8444 'International Tables Vol C Tables 4.2.6.8 and 6.1.1.4'
Ni Ni 0.3393 1.1124 'International Tables Vol C Tables 4.2.6.8 and 6.1.1.4'

loop_
_geom_angle_atom_site_label_1
_geom_angle_atom_site_label_2
_geom_angle_atom_site_label_3
_geom_angle
_geom_angle_site_symmetry_1
_geom_angle_site_symmetry_3
_geom_angle_publ_flag
N4 Ni N4 180.0 7_565 . ?
N4 Ni N1 88.2(3) 7_565 7_565 ?
N4 Ni N1 91.8(3) . 7_565 ?
N4 Ni N1 91.8(3) 7_565 . ?
N4 Ni N1 88.2(3) . . ?
N1 Ni N1 180.0 7_565 . ?
N4 Ni N3 85.6(3) 7_565 7_565 ?
N4 Ni N3 94.4(3) . 7_565 ?
N1 Ni N3 90.7(3) 7_565 7_565 ?
N1 Ni N3 89.3(3) . 7_565 ?
N4 Ni N3 94.4(3) 7_565 . ?
N4 Ni N3 85.6(3) . . ?
N1 Ni N3 89.3(3) 7_565 . ?
N1 Ni N3 90.7(3) . . ?
N3 Ni N3 180.0 7_565 . ?
C2 Fe C2 94.0(3) 3_565 . ?
C2 Fe C2 94.0(3) 3_565 2_665 ?
C2 Fe C2 94.0(3) . 2_665 ?
C2 Fe C1 86.3(4) 3_565 . ?
C2 Fe C1 90.4(4) . . ?
C2 Fe C1 175.6(4) 2_665 . ?
C2 Fe C1 90.4(4) 3_565 3_565 ?
C2 Fe C1 175.6(4) . 3_565 ?
C2 Fe C1 86.3(4) 2_665 3_565 ?
C1 Fe C1 89.3(3) . 3_565 ?
C2 Fe C1 175.6(4) 3_565 2_665 ?
C2 Fe C1 86.3(4) . 2_665 ?
C2 Fe C1 90.4(4) 2_665 2_665 ?
C1 Fe C1 89.3(3) . 2_665 ?
C1 Fe C1 89.3(3) 3_565 2_665 ?
C1 N1 Ni 165.7(7) . . ?
C3 N3 C5 117.1(7) . . ?
C3 N3 Ni 103.9(5) . . ?
C5 N3 Ni 112.4(5) . . ?
C4 N4 C6 114.3(6) . 7_565 ?
C4 N4 Ni 104.7(5) . . ?
C6 N4 Ni 112.2(6) 7_565 . ?
C5 N5 C6 116.4(7) . . ?
C5 N5 C7 113.0(8) . . ?
C6 N5 C7 115.2(7) . . ?
N1 C1 Fe 177.9(8) . . ?
N2 C2 Fe 174.0(9) . . ?
N3 C3 C4 108.3(8) . . ?
N4 C4 C3 107.8(7) . . ?
N5 C5 N3 115.7(8) . . ?
N5 C6 N4 115.4(7) . 7_565 ?
N5 C7 C8 117.0(8) . . ?
O1 C8 C7 104.5(7) . . ?

loop_
_geom_bond_atom_site_label_1
_geom_bond_atom_site_label_2
_geom_bond_distance
_geom_bond_site_symmetry_2
_geom_bond_publ_flag
Ni N4 2.076(7) 7_565 ?
Ni N4 2.076(7) . ?
Ni N1 2.083(7) 7_565 ?
Ni N1 2.083(7) . ?
Ni N3 2.106(7) 7_565 ?
Ni N3 2.106(7) . ?
Fe C2 1.933(9) 3_565 ?
Fe C2 1.933(9) . ?
Fe C2 1.933(9) 2_665 ?
Fe C1 1.942(9) . ?
Fe C1 1.942(9) 3_565 ?
Fe C1 1.942(9) 2_665 ?
O1 C8 1.42(2) . ?
N1 C1 1.148(9) . ?
N2 C2 1.153(9) . ?
N3 C3 1.473(9) . ?
N3 C5 1.475(9) . ?
N4 C4 1.466(9) . ?
N4 C6 1.484(9) 7_565 ?
N5 C5 1.415(9) . ?
N5 C6 1.444(9) . ?
N5 C7 1.465(8) . ?
C3 C4 1.538(8) . ?
C6 N4 1.484(9) 7_565 ?
C7 C8 1.488(9) . ?
OW3 OW3 1.48(4) 5 ?
